data_4020590
loop_
_publ_author_name
'Santiago D\'iaz-Oltra'
'Juan Murga'
'Eva Falomir'
'Miguel Carda'
'Gabriel Peris'
'J. Alberto Marco'

_publ_section_title
;
 Double Diastereoselection in Aldol Reactions Mediated
 by Dicyclohexylchloroborane between Chiral Aldehydes
 and a Chiral Ethyl Ketone Derived from L-Erythrulose.
 Synthesis of a C1-C9 Fragment of the Structure of the
 Antifungal Metabolite Soraphen A~1\a~
;
_journal_name_full 'Journal of Organic Chemistry'
_journal_page_first 8130
_journal_page_last 8139
_journal_paper_doi 10.1021/jo051307p
_journal_volume 70
_journal_year 2005
_chemical_formula_sum 'C34 H50 O5 Si'
_chemical_formula_weight 558.03
_space_group_IT_number 4
_symmetry_cell_setting monoclinic
_symmetry_space_group_name_Hall 'P 2yb'
_symmetry_space_group_name_H-M 'P 1 21 1'
_cell_angle_alpha 90.00
_cell_angle_beta 90.167(2)
_cell_angle_gamma 90.00
_cell_formula_units_Z 110
_cell_length_a 15.0425(9)
_cell_length_b 18.9412(11)
_cell_length_c 23.4689(14)
_cell_measurement_temperature 273(2)
_cell_volume 6686.8(7)
_diffrn_ambient_temperature 293(2)
_exptl_crystal_density_diffrn 1.126
_cod_original_sg_symbol_H-M 'P 21'
_cod_original_formula_sum 'C34 H50 O5 Si1'
_cod_database_code 4020590

loop_
_symmetry_equiv_pos_as_xyz
'x, y, z'
'-x, y+1/2, -z'

loop_
_atom_site_label
_atom_site_type_symbol
_atom_site_fract_x
_atom_site_fract_y
_atom_site_fract_z
_atom_site_U_iso_or_equiv
_atom_site_adp_type
_atom_site_occupancy
_atom_site_symmetry_multiplicity
_atom_site_calc_flag
_atom_site_refinement_flags
_atom_site_disorder_assembly
_atom_site_disorder_group
C1 C 0.8122(3) 0.2871(2) 0.04635(18) 0.0666(13) Uani 1 1 d . . .
H1A H 0.7899 0.2444 0.0295 0.100 Uiso 1 1 calc R . .
H1B H 0.8704 0.2969 0.0317 0.100 Uiso 1 1 calc R . .
H1C H 0.7730 0.3255 0.0372 0.100 Uiso 1 1 calc R . .
C200 C 0.7146(4) 0.6688(4) 0.3443(3) 0.104(2) Uani 1 1 d . . .
H20A H 0.7131 0.6176 0.3442 0.125 Uiso 1 1 calc R . .
H20B H 0.7501 0.6840 0.3121 0.125 Uiso 1 1 calc R . .
C2 C 0.4184(5) 0.1846(4) 0.0806(3) 0.134(3) Uani 1 1 d . . .
H2A H 0.4502 0.1568 0.0526 0.161 Uiso 1 1 calc R . .
H2B H 0.4136 0.2325 0.0662 0.161 Uiso 1 1 calc R . .
C100 C 1.1900(4) 0.0418(4) 0.4388(3) 0.125(3) Uani 1 1 d . . .
H10A H 1.1894 0.0920 0.4468 0.151 Uiso 1 1 calc R . .
H10B H 1.2165 0.0180 0.4713 0.151 Uiso 1 1 calc R . .
C3 C 0.2769(5) 0.1909(5) 0.1353(6) 0.185(5) Uani 1 1 d . . .
H3A H 0.2194 0.1689 0.1410 0.222 Uiso 1 1 calc R . .
H3B H 0.2668 0.2396 0.1242 0.222 Uiso 1 1 calc R . .
C4 C 0.3278(5) 0.1895(5) 0.1906(4) 0.159(4) Uani 1 1 d . . .
H4A H 0.3338 0.1412 0.2039 0.190 Uiso 1 1 calc R . .
H4B H 0.2961 0.2162 0.2194 0.190 Uiso 1 1 calc R . .
C101 C 1.2442(4) 0.0283(4) 0.3876(4) 0.116(3) Uani 1 1 d . . .
H10C H 1.2491 -0.0221 0.3814 0.140 Uiso 1 1 calc R . .
H10D H 1.3036 0.0470 0.3934 0.140 Uiso 1 1 calc R . .
C5 C 0.3244(6) 0.1537(6) 0.0886(5) 0.180(4) Uani 1 1 d . . .
H5A H 0.2910 0.1585 0.0534 0.216 Uiso 1 1 calc R . .
H5B H 0.3288 0.1038 0.0975 0.216 Uiso 1 1 calc R . .
C6 C 0.4195(4) 0.2216(4) 0.1813(3) 0.109(2) Uani 1 1 d . . .
H6A H 0.4129 0.2712 0.1717 0.131 Uiso 1 1 calc R . .
H6B H 0.4534 0.2186 0.2164 0.131 Uiso 1 1 calc R . .
C102 C 1.2032(4) 0.0624(4) 0.3359(3) 0.113(2) Uani 1 1 d . . .
H10E H 1.2381 0.0508 0.3025 0.136 Uiso 1 1 calc R . .
H10F H 1.2037 0.1133 0.3405 0.136 Uiso 1 1 calc R . .
C215 C 0.0048(3) 0.6122(2) 0.3692(2) 0.0745(15) Uani 1 1 d . . .
H21A H -0.0003 0.6214 0.4092 0.112 Uiso 1 1 calc R . .
H21B H -0.0415 0.5805 0.3575 0.112 Uiso 1 1 calc R . .
H21C H -0.0006 0.6558 0.3485 0.112 Uiso 1 1 calc R . .
C216 C 0.0956(3) 0.5788(2) 0.35678(18) 0.0451(10) Uani 1 1 d . . .
H216 H 0.0982 0.5673 0.3161 0.054 Uiso 1 1 calc R . .
O204 O 0.17754(18) 0.46867(13) 0.37885(11) 0.0454(7) Uani 1 1 d . . .
Si1 Si 1.03301(8) -0.08556(6) 0.12638(5) 0.0440(3) Uani 1 1 d . . .
Si20 Si 0.18253(8) 0.38151(6) 0.38077(5) 0.0397(3) Uani 1 1 d . . .
Si30 Si 0.52750(8) 0.83392(6) 0.12992(5) 0.0478(3) Uani 1 1 d . . .
O5 O 1.01300(18) 0.00002(14) 0.12759(13) 0.0571(8) Uani 1 1 d . . .
C217 C 0.0913(3) 0.2813(2) 0.45285(19) 0.0575(12) Uani 1 1 d . . .
H217 H 0.0909 0.2513 0.4214 0.069 Uiso 1 1 calc R . .
C7 C 0.9849(3) -0.1260(2) 0.19203(17) 0.0439(10) Uani 1 1 d . . .
C8 C 1.1583(3) -0.0894(2) 0.1264(2) 0.0551(12) Uani 1 1 d . . .
C218 C 0.1288(3) 0.3486(2) 0.44767(16) 0.0420(10) Uani 1 1 d . . .
C9 C 0.9460(3) -0.1907(3) 0.05613(19) 0.0589(13) Uani 1 1 d . . .
H9 H 0.9459 -0.2194 0.0883 0.071 Uiso 1 1 calc R . .
C308 C 0.4817(3) 0.8756(2) 0.19581(17) 0.0439(10) Uani 1 1 d . . .
O304 O 0.50562(19) 0.74938(15) 0.13007(14) 0.0623(9) Uani 1 1 d . . .
C10 C 0.9781(3) -0.1982(2) 0.20073(18) 0.0591(13) Uani 1 1 d . . .
H10 H 0.9993 -0.2289 0.1730 0.071 Uiso 1 1 calc R . .
C309 C 0.6860(3) 0.9130(3) 0.1279(3) 0.0926(19) Uani 1 1 d . . .
H30A H 0.6623 0.9386 0.1597 0.139 Uiso 1 1 calc R . .
H30B H 0.6668 0.9348 0.0931 0.139 Uiso 1 1 calc R . .
H30C H 0.7498 0.9135 0.1298 0.139 Uiso 1 1 calc R . .
C219 C 0.0542(3) 0.3020(3) 0.5500(2) 0.0639(13) Uani 1 1 d . . .
H219 H 0.0285 0.2866 0.5838 0.077 Uiso 1 1 calc R . .
C310 C 0.4274(3) 0.9732(3) 0.2509(2) 0.0681(14) Uani 1 1 d . . .
H310 H 0.4130 1.0208 0.2531 0.082 Uiso 1 1 calc R . .
C311 C 0.4807(3) 0.8734(2) 0.06363(18) 0.0485(11) Uani 1 1 d . . .
C220 C 0.1282(3) 0.3468(2) 0.31452(17) 0.0435(10) Uani 1 1 d . . .
C11 C 0.9554(3) -0.0839(2) 0.23644(19) 0.0559(12) Uani 1 1 d . . .
H11 H 0.9607 -0.0352 0.2332 0.067 Uiso 1 1 calc R . .
C232 C 0.0560(3) 0.2979(3) 0.2118(2) 0.0739(15) Uani 1 1 d . . .
H232 H 0.0314 0.2820 0.1778 0.089 Uiso 1 1 calc R . .
C12 C 0.9827(3) -0.1239(2) 0.05994(18) 0.0473(11) Uani 1 1 d . . .
C221 C 0.0764(4) 0.2507(3) 0.2535(2) 0.0723(15) Uani 1 1 d . . .
H221 H 0.0660 0.2028 0.2479 0.087 Uiso 1 1 calc R . .
C33 C 0.9114(3) -0.1823(3) 0.2914(2) 0.0732(16) Uani 1 1 d . . .
H33 H 0.8867 -0.2010 0.3244 0.088 Uiso 1 1 calc R . .
C312 C 0.4187(4) 0.8564(3) -0.0310(2) 0.0813(17) Uani 1 1 d . . .
H312 H 0.4012 0.8256 -0.0597 0.098 Uiso 1 1 calc R . .
C313 C 0.4566(3) 0.9449(2) 0.20104(19) 0.0539(12) Uani 1 1 d . . .
H313 H 0.4596 0.9739 0.1691 0.065 Uiso 1 1 calc R . .
C222 C 0.1128(3) 0.2743(2) 0.3040(2) 0.0649(14) Uani 1 1 d . . .
H222 H 0.1276 0.2415 0.3320 0.078 Uiso 1 1 calc R . .
C314 C 0.6899(3) 0.8007(3) 0.1822(2) 0.0894(17) Uani 1 1 d . . .
H31A H 0.6725 0.7520 0.1822 0.134 Uiso 1 1 calc R . .
H31B H 0.6671 0.8235 0.2157 0.134 Uiso 1 1 calc R . .
H31C H 0.7536 0.8039 0.1821 0.134 Uiso 1 1 calc R . .
C13 C 0.9086(3) -0.1743(3) -0.0413(2) 0.0717(15) Uani 1 1 d . . .
H13 H 0.8836 -0.1910 -0.0750 0.086 Uiso 1 1 calc R . .
C34 C 0.9185(3) -0.1115(3) 0.2851(2) 0.0686(14) Uani 1 1 d . . .
H34 H 0.8984 -0.0815 0.3137 0.082 Uiso 1 1 calc R . .
C315 C 0.4192(3) 0.9302(3) 0.2985(2) 0.0693(15) Uani 1 1 d . . .
H315 H 0.3979 0.9487 0.3325 0.083 Uiso 1 1 calc R . .
C14 C 1.1930(3) -0.0534(3) 0.1801(2) 0.0812(16) Uani 1 1 d . . .
H14A H 1.1688 -0.0764 0.2130 0.122 Uiso 1 1 calc R . .
H14B H 1.1754 -0.0047 0.1799 0.122 Uiso 1 1 calc R . .
H14C H 1.2567 -0.0565 0.1811 0.122 Uiso 1 1 calc R . .
C223 C 0.0904(3) 0.3674(3) 0.5470(2) 0.0664(14) Uani 1 1 d . . .
H223 H 0.0905 0.3968 0.5787 0.080 Uiso 1 1 calc R . .
C316 C 0.4526(3) 0.8301(3) 0.0192(2) 0.0687(14) Uani 1 1 d . . .
H316 H 0.4570 0.7814 0.0235 0.082 Uiso 1 1 calc R . .
C317 C 0.4741(3) 0.8343(2) 0.2449(2) 0.0646(13) Uani 1 1 d . . .
H317 H 0.4911 0.7871 0.2433 0.078 Uiso 1 1 calc R . .
C318 C 0.6852(3) 0.7973(3) 0.0764(2) 0.0950(19) Uani 1 1 d . . .
H31D H 0.7490 0.7958 0.0763 0.143 Uiso 1 1 calc R . .
H31E H 0.6645 0.8214 0.0429 0.143 Uiso 1 1 calc R . .
H31F H 0.6622 0.7500 0.0766 0.143 Uiso 1 1 calc R . .
C319 C 0.4107(4) 0.9278(4) -0.0386(2) 0.0820(17) Uani 1 1 d . . .
H319 H 0.3870 0.9456 -0.0724 0.098 Uiso 1 1 calc R . .
C320 C 0.4373(4) 0.9721(3) 0.0030(2) 0.0828(16) Uani 1 1 d . . .
H320 H 0.4323 1.0206 -0.0020 0.099 Uiso 1 1 calc R . .
C15 C 0.9810(3) -0.0833(3) 0.0108(2) 0.0646(13) Uani 1 1 d . . .
H15 H 1.0054 -0.0382 0.0117 0.077 Uiso 1 1 calc R . .
C321 C 0.6530(3) 0.8367(3) 0.1298(2) 0.0612(13) Uani 1 1 d . . .
C16 C 1.1955(3) -0.0525(3) 0.0737(2) 0.0818(17) Uani 1 1 d . . .
H16A H 1.2592 -0.0543 0.0746 0.123 Uiso 1 1 calc R . .
H16B H 1.1764 -0.0041 0.0733 0.123 Uiso 1 1 calc R . .
H16C H 1.1741 -0.0758 0.0400 0.123 Uiso 1 1 calc R . .
C233 C 0.1064(3) 0.3916(2) 0.27016(19) 0.0576(12) Uani 1 1 d . . .
H233 H 0.1160 0.4397 0.2749 0.069 Uiso 1 1 calc R . .
C322 C 0.4717(4) 0.9457(2) 0.0527(2) 0.0679(14) Uani 1 1 d . . .
H322 H 0.4900 0.9774 0.0806 0.081 Uiso 1 1 calc R . .
C17 C 0.9442(4) -0.1079(3) -0.0395(2) 0.0776(16) Uani 1 1 d . . .
H17 H 0.9435 -0.0794 -0.0718 0.093 Uiso 1 1 calc R . .
C323 C 0.4426(4) 0.8606(3) 0.2951(2) 0.0746(15) Uani 1 1 d . . .
H323 H 0.4372 0.8314 0.3267 0.089 Uiso 1 1 calc R . .
C18 C 0.9096(3) -0.2165(3) 0.0060(2) 0.0693(14) Uani 1 1 d . . .
H18 H 0.8860 -0.2618 0.0045 0.083 Uiso 1 1 calc R . .
C231 C 0.0710(3) 0.3686(3) 0.2193(2) 0.0725(15) Uani 1 1 d . . .
H231 H 0.0575 0.4006 0.1904 0.087 Uiso 1 1 calc R . .
C19 C 1.1900(3) -0.1663(3) 0.1248(2) 0.0782(16) Uani 1 1 d . . .
H19A H 1.2537 -0.1675 0.1229 0.117 Uiso 1 1 calc R . .
H19B H 1.1656 -0.1894 0.0918 0.117 Uiso 1 1 calc R . .
H19C H 1.1706 -0.1903 0.1586 0.117 Uiso 1 1 calc R . .
Si10 Si 0.68452(8) 0.34857(5) 0.37509(5) 0.0415(3) Uani 1 1 d . . .
O104 O 0.67143(18) 0.26194(13) 0.37499(12) 0.0498(8) Uani 1 1 d . . .
C106 C 0.6285(3) 0.3841(2) 0.44060(17) 0.0418(10) Uani 1 1 d . . .
C107 C 0.6361(3) 0.3857(2) 0.30792(17) 0.0430(10) Uani 1 1 d . . .
C126 C 0.5763(3) 0.4802(2) 0.49962(19) 0.0575(12) Uani 1 1 d . . .
H126 H 0.5685 0.5285 0.5049 0.069 Uiso 1 1 calc R . .
C127 C 0.6159(3) 0.4561(2) 0.45088(19) 0.0539(12) Uani 1 1 d . . .
H127 H 0.6349 0.4885 0.4238 0.065 Uiso 1 1 calc R . .
C133 C 0.5895(4) 0.4484(2) 0.3046(2) 0.0688(15) Uani 1 1 d . . .
H133 H 0.5827 0.4756 0.3373 0.083 Uiso 1 1 calc R . .
C130 C 0.6084(4) 0.3733(3) 0.2066(2) 0.0702(14) Uani 1 1 d . . .
H130 H 0.6160 0.3474 0.1733 0.084 Uiso 1 1 calc R . .
C108 C 0.6001(3) 0.3384(2) 0.48349(19) 0.0562(12) Uani 1 1 d . . .
H108 H 0.6076 0.2900 0.4788 0.067 Uiso 1 1 calc R . .
C128 C 0.5608(3) 0.3633(3) 0.53298(19) 0.0654(14) Uani 1 1 d . . .
H128 H 0.5430 0.3319 0.5611 0.078 Uiso 1 1 calc R . .
C109 C 0.6447(3) 0.3494(2) 0.25719(19) 0.0623(13) Uani 1 1 d . . .
H109 H 0.6761 0.3071 0.2571 0.075 Uiso 1 1 calc R . .
C129 C 0.5484(3) 0.4343(3) 0.5404(2) 0.0662(14) Uani 1 1 d . . .
H129 H 0.5210 0.4510 0.5732 0.079 Uiso 1 1 calc R . .
C131 C 0.5614(3) 0.4349(3) 0.2054(2) 0.0697(14) Uani 1 1 d . . .
H131 H 0.5360 0.4509 0.1716 0.084 Uiso 1 1 calc R . .
C132 C 0.5527(4) 0.4718(3) 0.2539(2) 0.0845(18) Uani 1 1 d . . .
H132 H 0.5212 0.5141 0.2534 0.101 Uiso 1 1 calc R . .
C324 C 0.4247(3) 0.7119(2) 0.1370(2) 0.0611(13) Uani 1 1 d . . .
H32A H 0.3770 0.7363 0.1172 0.073 Uiso 1 1 calc R . .
H32B H 0.4095 0.7094 0.1771 0.073 Uiso 1 1 calc R . .
C20 C 0.9484(3) 0.1140(2) 0.12559(18) 0.0465(11) Uani 1 1 d . . .
H20 H 0.9680 0.1237 0.1647 0.056 Uiso 1 1 calc R . .
C21 C 0.9306(3) 0.0356(2) 0.1201(2) 0.0527(12) Uani 1 1 d . . .
H21D H 0.8885 0.0205 0.1488 0.063 Uiso 1 1 calc R . .
H21E H 0.9060 0.0251 0.0828 0.063 Uiso 1 1 calc R . .
C110 C 0.5818(3) 0.1534(2) 0.38428(19) 0.0503(11) Uani 1 1 d . . .
H110 H 0.5792 0.1576 0.4258 0.060 Uiso 1 1 calc R . .
C325 C 0.4353(3) 0.6381(2) 0.11305(19) 0.0489(11) Uani 1 1 d . . .
H325 H 0.4376 0.6425 0.0715 0.059 Uiso 1 1 calc R . .
C111 C 0.4933(3) 0.1224(3) 0.3623(3) 0.0862(18) Uani 1 1 d . . .
H11A H 0.4454 0.1536 0.3721 0.129 Uiso 1 1 calc R . .
H11B H 0.4834 0.0771 0.3796 0.129 Uiso 1 1 calc R . .
H11C H 0.4959 0.1171 0.3217 0.129 Uiso 1 1 calc R . .
C326 C 0.5223(3) 0.6054(3) 0.1322(3) 0.096(2) Uani 1 1 d . . .
H32C H 0.5227 0.6012 0.1729 0.144 Uiso 1 1 calc R . .
H32D H 0.5708 0.6349 0.1203 0.144 Uiso 1 1 calc R . .
H32E H 0.5284 0.5595 0.1153 0.144 Uiso 1 1 calc R . .
C327 C 0.3571(3) 0.5914(2) 0.12705(18) 0.0448(11) Uani 1 1 d . . .
H327 H 0.3569 0.5830 0.1683 0.054 Uiso 1 1 calc R . .
C22 C 0.8638(3) 0.1564(2) 0.11408(17) 0.0416(10) Uani 1 1 d . . .
H22 H 0.8496 0.1524 0.0734 0.050 Uiso 1 1 calc R . .
C112 C 0.6596(3) 0.10494(19) 0.36828(18) 0.0392(10) Uani 1 1 d . . .
H112 H 0.6674 0.1078 0.3269 0.047 Uiso 1 1 calc R . .
C113 C 0.5914(3) 0.2265(2) 0.3584(2) 0.0615(13) Uani 1 1 d . . .
H11D H 0.5902 0.2224 0.3172 0.074 Uiso 1 1 calc R . .
H11E H 0.5409 0.2550 0.3697 0.074 Uiso 1 1 calc R . .
O201 O 0.5526(2) 0.60480(15) 0.39070(16) 0.0736(10) Uani 1 1 d . . .
O200 O 0.47724(18) 0.70858(13) 0.38360(12) 0.0508(8) Uani 1 1 d . . .
O100 O 0.96514(18) 0.02313(14) 0.37009(13) 0.0553(8) Uani 1 1 d . . .
O4 O 0.88548(17) 0.22844(13) 0.12574(11) 0.0441(7) Uani 1 1 d . . .
C234 C 0.3262(3) 0.6690(2) 0.37218(18) 0.0402(10) Uani 1 1 d . . .
H234 H 0.3204 0.6782 0.4131 0.048 Uiso 1 1 calc R . .
C23 C 0.7080(3) 0.1868(2) 0.12604(18) 0.0430(10) Uani 1 1 d . . .
H23 H 0.6997 0.1790 0.0851 0.052 Uiso 1 1 calc R . .
C114 C 0.8141(3) 0.0650(2) 0.37306(17) 0.0385(10) Uani 1 1 d . . .
H114 H 0.8185 0.0711 0.3317 0.046 Uiso 1 1 calc R . .
C24 C 0.8172(3) 0.2782(2) 0.11066(18) 0.0451(11) Uani 1 1 d . . .
O102 O 0.78248(17) -0.00471(12) 0.38423(11) 0.0433(7) Uani 1 1 d . . .
O3 O 0.73490(17) 0.25859(13) 0.13495(11) 0.0454(7) Uani 1 1 d . . .
C333 C 0.1980(3) 0.5615(2) 0.1257(2) 0.0514(12) Uani 1 1 d . . .
H333 H 0.2021 0.5527 0.1668 0.062 Uiso 1 1 calc R . .
C209 C 0.2100(3) 0.7519(2) 0.3509(2) 0.0585(13) Uani 1 1 d . . .
O302 O 0.21944(19) 0.49828(14) 0.09616(12) 0.0550(8) Uani 1 1 d . . .
C115 C 0.6942(3) -0.0191(2) 0.3626(2) 0.0487(11) Uani 1 1 d . . .
C207 C 0.4226(3) 0.65541(19) 0.35858(18) 0.0451(10) Uani 1 1 d . . .
H207 H 0.4314 0.6542 0.3172 0.054 Uiso 1 1 calc R . .
C328 C 0.3065(3) 0.4719(2) 0.1079(2) 0.0641(14) Uani 1 1 d . . .
O2 O 0.4888(2) 0.11538(18) 0.1523(2) 0.1248(18) Uani 1 1 d . . .
O103 O 0.63399(16) 0.03378(12) 0.38169(11) 0.0451(7) Uani 1 1 d . . .
O202 O 0.30004(17) 0.73039(14) 0.34136(12) 0.0509(7) Uani 1 1 d . . .
O303 O 0.3720(2) 0.52518(15) 0.09875(13) 0.0627(9) Uani 1 1 d . . .
C229 C 0.3048(3) 0.3600(2) 0.38082(19) 0.0530(12) Uani 1 1 d . . .
C211 C 0.1701(3) 0.62983(19) 0.37028(18) 0.0425(10) Uani 1 1 d . . .
H211 H 0.1680 0.6401 0.4112 0.051 Uiso 1 1 calc R . .
C206 C 0.4607(3) 0.5893(2) 0.3857(2) 0.0613(13) Uani 1 1 d . . .
H20C H 0.4344 0.5807 0.4227 0.074 Uiso 1 1 calc R . .
H20D H 0.4509 0.5483 0.3616 0.074 Uiso 1 1 calc R . .
C300 C 0.1031(3) 0.5797(2) 0.1109(3) 0.0774(16) Uani 1 1 d . . .
H300 H 0.0948 0.5795 0.0695 0.093 Uiso 1 1 calc R . .
C212 C 0.2650(2) 0.60713(18) 0.35577(17) 0.0401(9) Uani 1 1 d . . .
H212 H 0.2805 0.5664 0.3795 0.048 Uiso 1 1 calc R . .
C116 C 0.9064(3) 0.0699(2) 0.39813(19) 0.0476(10) Uani 1 1 d . . .
H116 H 0.9045 0.0586 0.4389 0.057 Uiso 1 1 calc R . .
C25 C 0.7811(3) 0.1375(2) 0.14756(17) 0.0446(10) Uani 1 1 d . . .
H25 H 0.7644 0.0889 0.1380 0.053 Uiso 1 1 calc R . .
C117 C 0.8076(3) 0.3641(2) 0.3788(2) 0.0550(12) Uani 1 1 d . . .
O301 O -0.0184(3) 0.6383(2) 0.1461(3) 0.173(3) Uani 1 1 d . . .
C329 C 0.2660(3) 0.6187(2) 0.1097(2) 0.0563(12) Uani 1 1 d . . .
H329 H 0.2532 0.6610 0.1322 0.068 Uiso 1 1 calc R . .
C118 C 0.7494(2) 0.11972(19) 0.39587(16) 0.0402(10) Uani 1 1 d . . .
H118 H 0.7695 0.1665 0.3835 0.048 Uiso 1 1 calc R . .
C26 C 0.6194(3) 0.1791(2) 0.1554(2) 0.0553(12) Uani 1 1 d . . .
H26 H 0.6233 0.1957 0.1948 0.066 Uiso 1 1 calc R . .
C224 C 0.3500(3) 0.3962(3) 0.4306(2) 0.0955(19) Uani 1 1 d . . .
H22A H 0.3213 0.3827 0.4654 0.143 Uiso 1 1 calc R . .
H22B H 0.3460 0.4465 0.4259 0.143 Uiso 1 1 calc R . .
H22C H 0.4114 0.3825 0.4320 0.143 Uiso 1 1 calc R . .
C119 C 0.6940(3) -0.0260(2) 0.29798(19) 0.0642(13) Uani 1 1 d . . .
H11F H 0.6358 -0.0398 0.2852 0.096 Uiso 1 1 calc R . .
H11G H 0.7365 -0.0610 0.2867 0.096 Uiso 1 1 calc R . .
H11H H 0.7094 0.0186 0.2812 0.096 Uiso 1 1 calc R . .
C120 C 0.8257(4) 0.4438(3) 0.3768(3) 0.100(2) Uani 1 1 d . . .
H12A H 0.7965 0.4664 0.4082 0.150 Uiso 1 1 calc R . .
H12B H 0.8033 0.4628 0.3417 0.150 Uiso 1 1 calc R . .
H12C H 0.8885 0.4521 0.3792 0.150 Uiso 1 1 calc R . .
C27 C 0.9403(4) -0.2257(3) 0.2500(2) 0.0764(16) Uani 1 1 d . . .
H27 H 0.9349 -0.2743 0.2543 0.092 Uiso 1 1 calc R . .
C210 C 0.1916(4) 0.8051(3) 0.3040(3) 0.098(2) Uani 1 1 d . . .
H21F H 0.2000 0.7830 0.2676 0.148 Uiso 1 1 calc R . .
H21G H 0.2317 0.8442 0.3077 0.148 Uiso 1 1 calc R . .
H21H H 0.1315 0.8216 0.3070 0.148 Uiso 1 1 calc R . .
C330 C 0.3112(4) 0.4406(3) 0.1670(3) 0.0899(18) Uani 1 1 d . . .
H33A H 0.3009 0.4769 0.1947 0.135 Uiso 1 1 calc R . .
H33B H 0.3689 0.4203 0.1730 0.135 Uiso 1 1 calc R . .
H33C H 0.2667 0.4046 0.1707 0.135 Uiso 1 1 calc R . .
C201 C 0.6206(3) 0.6970(3) 0.3378(2) 0.0747(15) Uani 1 1 d . . .
H20E H 0.6227 0.7478 0.3328 0.090 Uiso 1 1 calc R . .
H20F H 0.5935 0.6768 0.3039 0.090 Uiso 1 1 calc R . .
C230 C 0.3477(3) 0.3848(3) 0.3251(2) 0.0927(19) Uani 1 1 d . . .
H23A H 0.3403 0.4349 0.3213 0.139 Uiso 1 1 calc R . .
H23B H 0.3199 0.3614 0.2935 0.139 Uiso 1 1 calc R . .
H23C H 0.4100 0.3736 0.3258 0.139 Uiso 1 1 calc R . .
C225 C 0.3175(3) 0.2791(3) 0.3853(3) 0.095(2) Uani 1 1 d . . .
H22D H 0.3797 0.2681 0.3838 0.143 Uiso 1 1 calc R . .
H22E H 0.2873 0.2564 0.3543 0.143 Uiso 1 1 calc R . .
H22F H 0.2933 0.2627 0.4208 0.143 Uiso 1 1 calc R . .
C121 C 0.8549(3) 0.3281(3) 0.3289(2) 0.0926(19) Uani 1 1 d . . .
H12D H 0.9178 0.3353 0.3323 0.139 Uiso 1 1 calc R . .
H12E H 0.8342 0.3480 0.2937 0.139 Uiso 1 1 calc R . .
H12F H 0.8422 0.2784 0.3295 0.139 Uiso 1 1 calc R . .
C122 C 0.8441(3) 0.3342(3) 0.4352(2) 0.0888(17) Uani 1 1 d . . .
H12G H 0.9073 0.3412 0.4368 0.133 Uiso 1 1 calc R . .
H12H H 0.8312 0.2846 0.4373 0.133 Uiso 1 1 calc R . .
H12I H 0.8166 0.3581 0.4666 0.133 Uiso 1 1 calc R . .
C226 C 0.0551(3) 0.2584(3) 0.5034(2) 0.0666(14) Uani 1 1 d . . .
H226 H 0.0313 0.2132 0.5059 0.080 Uiso 1 1 calc R . .
C28 C 1.0215(3) 0.1373(3) 0.0852(2) 0.0798(16) Uani 1 1 d . . .
H28A H 1.0744 0.1105 0.0927 0.120 Uiso 1 1 calc R . .
H28B H 1.0335 0.1866 0.0908 0.120 Uiso 1 1 calc R . .
H28C H 1.0027 0.1295 0.0466 0.120 Uiso 1 1 calc R . .
C331 C 0.3235(4) 0.4168(3) 0.0618(3) 0.116(2) Uani 1 1 d . . .
H33D H 0.2852 0.3770 0.0677 0.173 Uiso 1 1 calc R . .
H33E H 0.3844 0.4018 0.0637 0.173 Uiso 1 1 calc R . .
H33F H 0.3117 0.4370 0.0250 0.173 Uiso 1 1 calc R . .
C29 C 0.5807(3) 0.1052(2) 0.1534(3) 0.0894(18) Uani 1 1 d . . .
H29A H 0.6003 0.0803 0.1195 0.107 Uiso 1 1 calc R . .
H29B H 0.5983 0.0783 0.1867 0.107 Uiso 1 1 calc R . .
C227 C 0.1007(3) 0.5103(2) 0.39040(19) 0.0551(12) Uani 1 1 d . . .
H22G H 0.0997 0.5214 0.4307 0.066 Uiso 1 1 calc R . .
H22H H 0.0482 0.4823 0.3820 0.066 Uiso 1 1 calc R . .
C301 C 0.0730(4) 0.6490(3) 0.1354(4) 0.157(4) Uani 1 1 d . . .
H30D H 0.1048 0.6599 0.1704 0.188 Uiso 1 1 calc R . .
H30E H 0.0818 0.6872 0.1085 0.188 Uiso 1 1 calc R . .
C228 C 0.1272(3) 0.3895(2) 0.49659(19) 0.0577(12) Uani 1 1 d . . .
H228 H 0.1523 0.4344 0.4952 0.069 Uiso 1 1 calc R . .
O300 O 0.0441(2) 0.53041(16) 0.13706(15) 0.0742(10) Uani 1 1 d . . .
O203 O 0.15086(18) 0.69412(14) 0.34022(12) 0.0563(8) Uani 1 1 d . . .
O1 O 0.5531(2) 0.21789(16) 0.12487(15) 0.0711(10) Uani 1 1 d . . .
C103 C 1.0530(3) 0.0491(2) 0.3789(2) 0.0572(13) Uani 1 1 d . . .
O101 O 1.0426(2) 0.12320(17) 0.38928(18) 0.0911(12) Uani 1 1 d . . .
C202 C 0.5643(3) 0.6796(2) 0.3891(2) 0.0484(11) Uani 1 1 d . . .
C104 C 1.0958(3) 0.0159(3) 0.4306(3) 0.0916(18) Uani 1 1 d . . .
H10G H 1.0962 -0.0350 0.4262 0.110 Uiso 1 1 calc R . .
H10H H 1.0611 0.0272 0.4641 0.110 Uiso 1 1 calc R . .
C302 C -0.0391(3) 0.5655(2) 0.1446(3) 0.0835(19) Uani 1 1 d . . .
C213 C 0.2741(3) 0.5859(2) 0.29337(18) 0.0664(13) Uani 1 1 d . . .
H21I H 0.2573 0.6248 0.2695 0.100 Uiso 1 1 calc R . .
H21J H 0.2360 0.5463 0.2856 0.100 Uiso 1 1 calc R . .
H21K H 0.3346 0.5731 0.2857 0.100 Uiso 1 1 calc R . .
C30 C 0.4697(4) 0.1853(3) 0.1349(3) 0.0797(17) Uani 1 1 d . . .
C203 C 0.7011(4) 0.6765(3) 0.4498(3) 0.098(2) Uani 1 1 d . . .
H20G H 0.7283 0.6975 0.4832 0.118 Uiso 1 1 calc R . .
H20H H 0.6994 0.6257 0.4553 0.118 Uiso 1 1 calc R . .
C123 C 0.6671(3) -0.0871(2) 0.3907(2) 0.0714(14) Uani 1 1 d . . .
H12J H 0.6632 -0.0802 0.4312 0.107 Uiso 1 1 calc R . .
H12K H 0.7105 -0.1229 0.3827 0.107 Uiso 1 1 calc R . .
H12L H 0.6102 -0.1017 0.3762 0.107 Uiso 1 1 calc R . .
C124 C 0.9518(3) 0.1399(2) 0.3895(2) 0.0698(15) Uani 1 1 d . . .
H12M H 0.9339 0.1611 0.3537 0.084 Uiso 1 1 calc R . .
H12N H 0.9379 0.1722 0.4203 0.084 Uiso 1 1 calc R . .
C204 C 0.6055(3) 0.7046(3) 0.4429(2) 0.0766(15) Uani 1 1 d . . .
H20I H 0.5698 0.6891 0.4749 0.092 Uiso 1 1 calc R . .
H20J H 0.6065 0.7559 0.4432 0.092 Uiso 1 1 calc R . .
C208 C 0.1986(3) 0.7823(2) 0.4095(2) 0.0805(16) Uani 1 1 d . . .
H20K H 0.1403 0.8025 0.4128 0.121 Uiso 1 1 calc R . .
H20L H 0.2425 0.8184 0.4157 0.121 Uiso 1 1 calc R . .
H20M H 0.2058 0.7457 0.4374 0.121 Uiso 1 1 calc R . .
C303 C -0.1019(4) 0.5528(4) 0.0952(3) 0.105(2) Uani 1 1 d . . .
H30F H -0.1114 0.5025 0.0906 0.126 Uiso 1 1 calc R . .
H30G H -0.0754 0.5706 0.0604 0.126 Uiso 1 1 calc R . .
C304 C -0.0784(4) 0.5419(4) 0.1993(3) 0.116(2) Uani 1 1 d . . .
H30H H -0.0391 0.5550 0.2304 0.140 Uiso 1 1 calc R . .
H30I H -0.0837 0.4909 0.1991 0.140 Uiso 1 1 calc R . .
C125 C 0.7444(3) 0.1196(3) 0.46060(19) 0.0800(16) Uani 1 1 d . . .
H12O H 0.7287 0.0732 0.4736 0.120 Uiso 1 1 calc R . .
H12P H 0.7001 0.1528 0.4728 0.120 Uiso 1 1 calc R . .
H12Q H 0.8011 0.1327 0.4762 0.120 Uiso 1 1 calc R . .
C205 C 0.7564(4) 0.6936(3) 0.3976(3) 0.105(2) Uani 1 1 d . . .
H20N H 0.7650 0.7442 0.3955 0.126 Uiso 1 1 calc R . .
H20O H 0.8144 0.6717 0.4016 0.126 Uiso 1 1 calc R . .
C332 C 0.2618(4) 0.6387(4) 0.0472(3) 0.120(3) Uani 1 1 d . . .
H33G H 0.3037 0.6758 0.0397 0.180 Uiso 1 1 calc R . .
H33H H 0.2029 0.6547 0.0380 0.180 Uiso 1 1 calc R . .
H33I H 0.2761 0.5983 0.0243 0.180 Uiso 1 1 calc R . .
C105 C 1.1066(3) 0.0369(3) 0.3271(3) 0.0920(19) Uani 1 1 d . . .
H10I H 1.0801 0.0620 0.2953 0.110 Uiso 1 1 calc R . .
H10J H 1.1066 -0.0131 0.3181 0.110 Uiso 1 1 calc R . .
C305 C -0.1906(5) 0.5891(5) 0.1048(4) 0.164(4) Uani 1 1 d . . .
H30J H -0.1818 0.6397 0.1073 0.197 Uiso 1 1 calc R . .
H30K H -0.2300 0.5796 0.0729 0.197 Uiso 1 1 calc R . .
C306 C -0.1715(5) 0.5752(4) 0.2093(4) 0.155(3) Uani 1 1 d . . .
H30L H -0.1985 0.5542 0.2427 0.186 Uiso 1 1 calc R . .
H30M H -0.1652 0.6255 0.2160 0.186 Uiso 1 1 calc R . .
C307 C -0.2310(4) 0.5631(4) 0.1577(5) 0.143(4) Uani 1 1 d . . .
H30N H -0.2430 0.5130 0.1539 0.172 Uiso 1 1 calc R . .
H30O H -0.2873 0.5869 0.1635 0.172 Uiso 1 1 calc R . .
C31 C 0.8443(3) 0.3465(2) 0.1392(2) 0.0672(13) Uani 1 1 d . . .
H31G H 0.7968 0.3801 0.1361 0.101 Uiso 1 1 calc R . .
H31H H 0.8964 0.3649 0.1210 0.101 Uiso 1 1 calc R . .
H31I H 0.8569 0.3378 0.1787 0.101 Uiso 1 1 calc R . .
C32 C 0.7967(3) 0.1418(3) 0.21139(18) 0.0726(14) Uani 1 1 d . . .
H32F H 0.8413 0.1081 0.2223 0.109 Uiso 1 1 calc R . .
H32G H 0.7423 0.1314 0.2310 0.109 Uiso 1 1 calc R . .
H32H H 0.8162 0.1884 0.2213 0.109 Uiso 1 1 calc R . .

loop_
_atom_site_aniso_label
_atom_site_aniso_U_11
_atom_site_aniso_U_22
_atom_site_aniso_U_33
_atom_site_aniso_U_23
_atom_site_aniso_U_13
_atom_site_aniso_U_12
C1 0.070(3) 0.060(3) 0.069(3) 0.024(2) 0.004(3) 0.004(3)
C200 0.055(4) 0.107(5) 0.150(6) -0.016(5) 0.022(4) -0.003(4)
C2 0.105(6) 0.134(6) 0.163(7) 0.004(5) -0.028(5) -0.032(5)
C100 0.060(4) 0.143(6) 0.173(7) 0.002(5) -0.057(5) -0.002(4)
C3 0.054(6) 0.154(9) 0.346(17) 0.047(10) -0.044(8) -0.019(5)
C4 0.075(5) 0.148(7) 0.254(11) 0.016(7) 0.061(6) 0.002(5)
C101 0.039(4) 0.112(5) 0.199(8) -0.012(5) -0.008(4) 0.003(4)
C5 0.078(6) 0.193(10) 0.269(12) -0.014(9) -0.048(7) -0.057(7)
C6 0.062(4) 0.111(5) 0.155(6) -0.002(5) 0.019(4) -0.002(4)
C102 0.063(4) 0.119(6) 0.158(7) -0.004(5) 0.010(4) -0.007(4)
C215 0.040(3) 0.049(3) 0.135(5) 0.008(3) -0.011(3) 0.004(2)
C216 0.040(2) 0.036(2) 0.059(3) 0.000(2) -0.006(2) -0.001(2)
O204 0.0364(17) 0.0339(15) 0.066(2) 0.0011(14) -0.0004(14) -0.0016(13)
Si1 0.0386(7) 0.0358(6) 0.0576(8) 0.0013(6) 0.0039(5) 0.0050(6)
Si20 0.0365(7) 0.0333(6) 0.0493(7) -0.0001(5) -0.0047(5) -0.0026(5)
Si30 0.0413(7) 0.0374(7) 0.0647(8) -0.0035(6) 0.0012(6) -0.0063(6)
O5 0.0452(19) 0.0370(16) 0.089(2) 0.0056(15) 0.0020(15) 0.0032(15)
C217 0.071(3) 0.052(3) 0.050(3) -0.004(2) -0.004(2) -0.022(2)
C7 0.039(2) 0.042(2) 0.050(3) -0.006(2) -0.002(2) 0.001(2)
C8 0.034(3) 0.054(3) 0.078(3) -0.003(3) 0.007(2) 0.006(2)
C218 0.040(2) 0.042(2) 0.045(3) -0.003(2) -0.0058(19) -0.002(2)
C9 0.063(3) 0.067(3) 0.047(3) 0.006(2) 0.003(2) 0.001(3)
C308 0.038(2) 0.044(3) 0.050(3) 0.006(2) -0.0053(19) -0.005(2)
O304 0.0419(18) 0.0384(17) 0.107(3) -0.0082(16) 0.0034(16) -0.0041(15)
C10 0.091(4) 0.045(3) 0.041(3) -0.003(2) 0.006(2) -0.003(3)
C309 0.050(3) 0.078(4) 0.151(6) -0.001(4) 0.005(3) -0.027(3)
C219 0.054(3) 0.089(4) 0.048(3) 0.017(3) -0.003(2) -0.007(3)
C310 0.068(3) 0.065(3) 0.072(4) -0.004(3) -0.004(3) 0.011(3)
C311 0.041(3) 0.051(3) 0.053(3) -0.016(2) 0.007(2) -0.008(2)
C220 0.039(2) 0.045(2) 0.046(3) 0.002(2) 0.0017(19) -0.008(2)
C11 0.058(3) 0.053(3) 0.057(3) -0.011(2) 0.004(2) -0.003(2)
C232 0.077(4) 0.089(4) 0.056(3) -0.012(3) -0.021(3) -0.001(3)
C12 0.045(3) 0.045(2) 0.052(3) 0.004(2) 0.006(2) 0.005(2)
C221 0.098(4) 0.059(3) 0.060(4) -0.018(3) -0.012(3) -0.016(3)
C33 0.080(4) 0.098(5) 0.042(3) 0.001(3) 0.004(3) -0.023(3)
C312 0.089(4) 0.098(5) 0.057(4) -0.016(3) -0.007(3) -0.023(4)
C313 0.060(3) 0.055(3) 0.047(3) 0.006(2) 0.001(2) 0.005(2)
C222 0.094(4) 0.050(3) 0.051(3) 0.003(2) -0.004(3) -0.009(3)
C314 0.058(4) 0.097(4) 0.114(5) 0.011(4) -0.014(3) 0.004(3)
C13 0.056(3) 0.101(5) 0.058(4) -0.020(3) -0.006(2) 0.020(3)
C34 0.065(3) 0.087(4) 0.054(3) -0.018(3) 0.005(3) 0.006(3)
C315 0.057(3) 0.097(4) 0.054(3) -0.019(3) 0.002(2) -0.002(3)
C14 0.049(3) 0.092(4) 0.102(4) -0.018(3) -0.018(3) 0.003(3)
C223 0.085(4) 0.065(3) 0.049(3) -0.007(2) 0.006(3) 0.010(3)
C316 0.073(3) 0.062(3) 0.071(4) -0.016(3) 0.002(3) -0.012(3)
C317 0.077(3) 0.051(3) 0.067(4) 0.006(3) -0.003(3) -0.004(3)
C318 0.050(3) 0.109(5) 0.126(5) -0.012(4) 0.025(3) -0.001(3)
C319 0.084(4) 0.118(5) 0.045(3) 0.002(3) -0.006(3) -0.005(4)
C320 0.110(5) 0.080(4) 0.059(4) 0.007(3) -0.004(3) 0.015(3)
C15 0.074(3) 0.062(3) 0.057(3) 0.005(3) 0.008(3) 0.009(3)
C321 0.052(3) 0.057(3) 0.075(3) -0.008(3) 0.005(3) 0.002(3)
C16 0.052(3) 0.079(4) 0.114(5) 0.013(3) 0.024(3) -0.006(3)
C233 0.060(3) 0.050(3) 0.062(3) 0.000(2) -0.011(2) -0.007(2)
C322 0.092(4) 0.055(3) 0.057(3) -0.007(2) -0.007(3) 0.000(3)
C17 0.097(4) 0.083(4) 0.052(4) 0.014(3) 0.005(3) 0.032(3)
C323 0.091(4) 0.078(4) 0.054(3) 0.010(3) -0.004(3) -0.017(3)
C18 0.069(3) 0.075(4) 0.064(4) -0.006(3) 0.002(3) -0.010(3)
C231 0.093(4) 0.075(4) 0.050(3) 0.003(3) -0.022(3) 0.007(3)
C19 0.052(3) 0.070(4) 0.113(4) 0.001(3) -0.002(3) 0.020(3)
Si10 0.0340(7) 0.0328(6) 0.0575(8) 0.0028(6) 0.0010(5) 0.0024(5)
O104 0.0382(18) 0.0334(15) 0.078(2) 0.0022(14) -0.0057(15) 0.0010(14)
C106 0.032(2) 0.039(2) 0.054(3) 0.007(2) 0.0025(19) 0.002(2)
C107 0.036(2) 0.042(2) 0.050(3) 0.002(2) 0.0072(19) 0.003(2)
C126 0.064(3) 0.053(3) 0.055(3) -0.012(2) 0.001(2) 0.002(2)
C127 0.056(3) 0.048(3) 0.058(3) 0.006(2) -0.002(2) -0.001(2)
C133 0.096(4) 0.059(3) 0.051(3) -0.008(2) 0.001(3) 0.039(3)
C130 0.100(4) 0.059(3) 0.052(3) -0.008(3) 0.000(3) 0.014(3)
C108 0.057(3) 0.048(3) 0.064(3) 0.009(2) -0.004(2) -0.007(2)
C128 0.069(3) 0.080(4) 0.047(3) 0.012(3) 0.005(2) -0.015(3)
C109 0.084(4) 0.043(3) 0.060(3) -0.002(2) 0.002(3) 0.021(3)
C129 0.057(3) 0.089(4) 0.052(3) -0.003(3) 0.005(2) -0.010(3)
C131 0.080(4) 0.084(4) 0.045(3) 0.005(3) 0.003(3) 0.016(3)
C132 0.116(5) 0.080(4) 0.057(4) 0.010(3) -0.001(3) 0.056(3)
C324 0.051(3) 0.040(3) 0.093(4) -0.010(2) 0.008(3) -0.007(2)
C20 0.045(3) 0.034(2) 0.061(3) 0.001(2) 0.000(2) -0.001(2)
C21 0.037(3) 0.037(2) 0.085(3) 0.001(2) 0.002(2) 0.004(2)
C110 0.038(3) 0.038(2) 0.075(3) 0.000(2) 0.002(2) 0.006(2)
C325 0.044(3) 0.037(2) 0.065(3) 0.004(2) -0.002(2) -0.004(2)
C111 0.036(3) 0.047(3) 0.175(6) 0.003(3) -0.004(3) 0.002(2)
C326 0.052(3) 0.050(3) 0.185(6) 0.013(3) -0.019(4) -0.002(3)
C327 0.051(3) 0.034(2) 0.050(3) 0.0001(19) -0.007(2) 0.001(2)
C22 0.049(3) 0.035(2) 0.041(2) -0.0019(18) 0.0016(19) 0.002(2)
C112 0.032(2) 0.033(2) 0.052(3) 0.0001(19) 0.0012(19) 0.0010(19)
C113 0.039(3) 0.041(3) 0.104(4) 0.002(3) -0.014(2) 0.005(2)
O201 0.042(2) 0.0370(18) 0.142(3) 0.0076(18) -0.0131(19) -0.0007(15)
O200 0.0347(17) 0.0343(17) 0.083(2) 0.0014(14) -0.0106(14) 0.0007(14)
O100 0.0352(17) 0.0380(17) 0.093(2) -0.0168(15) -0.0033(15) 0.0043(14)
O4 0.0461(17) 0.0283(14) 0.0579(18) -0.0019(13) -0.0039(13) -0.0003(13)
C234 0.037(2) 0.033(2) 0.050(3) 0.0050(19) -0.0032(19) 0.0026(19)
C23 0.043(3) 0.030(2) 0.056(3) -0.0011(19) -0.002(2) -0.0023(19)
C114 0.034(2) 0.035(2) 0.047(3) 0.0010(19) -0.0015(19) -0.0023(19)
C24 0.046(3) 0.032(2) 0.057(3) 0.0028(19) 0.001(2) 0.001(2)
O102 0.0402(16) 0.0326(15) 0.0569(18) 0.0058(12) -0.0039(13) 0.0026(13)
O3 0.0423(17) 0.0328(15) 0.0612(19) -0.0039(13) 0.0039(14) 0.0023(13)
C333 0.051(3) 0.031(2) 0.073(3) -0.005(2) 0.000(2) 0.000(2)
C209 0.044(3) 0.035(2) 0.097(4) 0.012(2) -0.021(3) -0.005(2)
O302 0.0479(19) 0.0461(17) 0.071(2) -0.0178(15) -0.0052(15) -0.0023(15)
C115 0.037(3) 0.032(2) 0.077(3) 0.005(2) -0.003(2) 0.000(2)
C207 0.041(3) 0.033(2) 0.061(3) 0.0011(19) 0.000(2) -0.008(2)
C328 0.051(3) 0.039(3) 0.103(4) -0.016(3) 0.015(3) -0.008(2)
O2 0.043(2) 0.050(2) 0.281(6) 0.045(3) 0.011(3) -0.0007(19)
O103 0.0359(16) 0.0294(14) 0.0700(19) 0.0004(13) 0.0088(13) 0.0016(13)
O202 0.0424(17) 0.0434(16) 0.067(2) 0.0157(14) -0.0080(14) -0.0059(14)
O303 0.053(2) 0.0444(18) 0.090(2) -0.0174(16) 0.0123(16) -0.0040(15)
C229 0.039(3) 0.054(3) 0.066(3) 0.000(2) 0.000(2) 0.004(2)
C211 0.042(3) 0.032(2) 0.054(3) 0.002(2) -0.008(2) 0.003(2)
C206 0.036(3) 0.040(3) 0.108(4) -0.003(3) 0.004(2) 0.002(2)
C300 0.038(3) 0.047(3) 0.147(5) 0.012(3) -0.007(3) 0.000(2)
C212 0.038(2) 0.033(2) 0.050(3) 0.0020(18) -0.0002(18) -0.0030(18)
C116 0.042(2) 0.039(2) 0.062(3) -0.010(2) -0.008(2) 0.002(2)
C25 0.045(3) 0.034(2) 0.055(3) 0.0044(19) 0.006(2) 0.002(2)
C117 0.037(3) 0.053(3) 0.074(3) 0.008(2) 0.003(2) 0.000(2)
O301 0.056(3) 0.045(2) 0.416(8) -0.047(4) 0.030(4) -0.003(2)
C329 0.043(3) 0.035(2) 0.091(4) 0.004(2) -0.006(2) 0.003(2)
C118 0.040(2) 0.031(2) 0.050(3) -0.0038(18) -0.0035(19) 0.0024(18)
C26 0.044(3) 0.038(2) 0.084(3) 0.005(2) 0.000(2) 0.005(2)
C224 0.051(3) 0.131(5) 0.105(4) -0.012(4) -0.027(3) -0.001(4)
C119 0.056(3) 0.058(3) 0.078(4) -0.022(2) -0.011(2) 0.004(2)
C120 0.055(4) 0.056(3) 0.189(7) 0.011(4) -0.003(4) -0.021(3)
C27 0.122(5) 0.051(3) 0.056(4) 0.006(3) -0.012(3) -0.023(3)
C210 0.072(4) 0.060(3) 0.164(6) 0.055(4) -0.040(4) -0.007(3)
C330 0.071(4) 0.067(3) 0.132(5) 0.042(3) -0.008(3) -0.002(3)
C201 0.050(3) 0.073(4) 0.101(4) 0.001(3) 0.010(3) -0.008(3)
C230 0.051(3) 0.124(5) 0.103(4) 0.026(4) 0.020(3) 0.008(3)
C225 0.056(4) 0.074(4) 0.156(6) 0.019(4) 0.004(3) 0.025(3)
C121 0.052(3) 0.116(5) 0.110(5) 0.005(4) 0.017(3) 0.010(3)
C122 0.048(3) 0.109(5) 0.109(4) 0.009(4) -0.024(3) 0.003(3)
C226 0.065(3) 0.079(3) 0.055(3) 0.007(3) -0.007(3) -0.030(3)
C28 0.059(3) 0.054(3) 0.127(5) 0.017(3) 0.028(3) 0.005(3)
C331 0.088(4) 0.069(4) 0.190(7) -0.062(4) 0.038(4) -0.014(3)
C29 0.050(3) 0.047(3) 0.172(6) 0.021(3) 0.013(3) -0.001(3)
C227 0.039(3) 0.045(3) 0.081(3) 0.003(2) 0.008(2) -0.004(2)
C301 0.044(4) 0.042(3) 0.385(12) -0.026(5) 0.017(5) 0.003(3)
C228 0.075(3) 0.043(3) 0.056(3) -0.001(2) -0.001(2) -0.005(2)
O300 0.048(2) 0.0445(19) 0.130(3) -0.0109(19) 0.0056(19) 0.0045(17)
O203 0.0467(18) 0.0430(17) 0.079(2) 0.0149(15) -0.0214(15) -0.0073(14)
O1 0.0426(19) 0.0434(18) 0.127(3) 0.0203(19) -0.0013(18) 0.0039(16)
C103 0.035(3) 0.040(3) 0.097(4) -0.013(2) -0.008(3) 0.000(2)
O101 0.035(2) 0.045(2) 0.193(4) -0.027(2) -0.011(2) -0.0015(16)
C202 0.036(3) 0.032(2) 0.077(3) -0.003(2) -0.010(2) -0.001(2)
C104 0.053(3) 0.101(4) 0.121(5) 0.002(4) -0.024(3) 0.006(3)
C302 0.041(3) 0.036(3) 0.173(6) -0.020(3) 0.014(4) -0.003(2)
C213 0.064(3) 0.069(3) 0.065(3) -0.019(2) 0.005(2) -0.015(3)
C30 0.047(3) 0.057(3) 0.135(5) 0.011(3) -0.008(3) -0.004(3)
C203 0.072(4) 0.100(5) 0.122(5) -0.009(4) -0.046(4) 0.019(4)
C123 0.051(3) 0.035(2) 0.128(4) 0.015(3) 0.004(3) -0.002(2)
C124 0.039(3) 0.039(3) 0.131(5) -0.020(3) -0.018(3) 0.005(2)
C204 0.060(3) 0.081(4) 0.088(4) -0.008(3) -0.017(3) 0.006(3)
C208 0.053(3) 0.052(3) 0.137(5) -0.027(3) -0.002(3) 0.009(2)
C303 0.055(4) 0.105(5) 0.156(6) 0.013(4) -0.006(4) 0.012(4)
C304 0.071(4) 0.154(6) 0.125(6) -0.048(5) 0.005(4) 0.017(4)
C125 0.068(3) 0.101(4) 0.071(4) -0.035(3) -0.009(3) 0.032(3)
C205 0.050(4) 0.075(4) 0.190(7) -0.013(4) -0.009(5) 0.002(3)
C332 0.097(5) 0.140(6) 0.123(5) 0.084(5) -0.048(4) -0.049(4)
C105 0.050(3) 0.108(5) 0.119(5) -0.013(4) 0.009(3) -0.010(3)
C305 0.059(5) 0.156(8) 0.277(11) 0.065(8) 0.002(6) 0.012(5)
C306 0.099(6) 0.154(7) 0.212(9) -0.046(7) 0.054(6) 0.033(6)
C307 0.047(4) 0.104(6) 0.279(12) -0.030(7) -0.005(6) 0.007(4)
C31 0.064(3) 0.040(3) 0.097(4) -0.012(3) 0.000(3) -0.001(2)
C32 0.069(3) 0.091(4) 0.058(3) 0.027(3) 0.011(2) 0.012(3)

loop_
_geom_bond_atom_site_label_1
_geom_bond_atom_site_label_2
_geom_bond_distance
_geom_bond_site_symmetry_2
_geom_bond_publ_flag
C1 C24 1.520(6) . ?
C200 C205 1.476(8) . ?
C200 C201 1.519(7) . ?
C2 C30 1.487(9) . ?
C2 C5 1.543(10) . ?
C100 C101 1.476(9) . ?
C100 C104 1.511(7) . ?
C3 C5 1.489(13) . ?
C3 C4 1.505(12) . ?
C4 C6 1.524(9) . ?
C101 C102 1.505(9) . ?
C6 C30 1.495(8) . ?
C102 C105 1.545(7) . ?
C215 C216 1.534(6) . ?
C216 C211 1.512(5) . ?
C216 C227 1.521(5) . ?
O204 C227 1.426(5) . ?
O204 Si20 1.653(3) . ?
Si1 O5 1.649(3) . ?
Si1 C7 1.869(4) . ?
Si1 C12 1.878(5) . ?
Si1 C8 1.885(4) . ?
Si20 C220 1.873(4) . ?
Si20 C218 1.874(4) . ?
Si20 C229 1.883(4) . ?
Si30 O304 1.635(3) . ?
Si30 C311 1.862(5) . ?
Si30 C308 1.869(4) . ?
Si30 C321 1.888(5) . ?
O5 C21 1.421(5) . ?
C217 C226 1.376(6) . ?
C217 C218 1.400(5) . ?
C7 C10 1.385(6) . ?
C7 C11 1.386(5) . ?
C8 C14 1.523(6) . ?
C8 C16 1.528(6) . ?
C8 C19 1.534(6) . ?
C218 C228 1.385(5) . ?
C9 C12 1.384(6) . ?
C9 C18 1.385(6) . ?
C308 C313 1.372(6) . ?
C308 C317 1.398(6) . ?
O304 C324 1.419(5) . ?
C10 C27 1.390(6) . ?
C309 C321 1.530(7) . ?
C219 C223 1.355(6) . ?
C219 C226 1.371(6) . ?
C310 C313 1.362(6) . ?
C310 C315 1.386(6) . ?
C311 C316 1.391(6) . ?
C311 C322 1.400(6) . ?
C220 C233 1.381(6) . ?
C220 C222 1.416(6) . ?
C11 C34 1.374(6) . ?
C232 C221 1.360(7) . ?
C232 C231 1.368(7) . ?
C12 C15 1.387(6) . ?
C221 C222 1.378(6) . ?
C33 C27 1.346(7) . ?
C33 C34 1.354(7) . ?
C312 C319 1.370(8) . ?
C312 C316 1.374(7) . ?
C314 C321 1.511(7) . ?
C13 C18 1.367(7) . ?
C13 C17 1.368(7) . ?
C315 C323 1.368(7) . ?
C223 C228 1.374(6) . ?
C317 C323 1.364(6) . ?
C318 C321 1.538(6) . ?
C319 C320 1.349(7) . ?
C320 C322 1.369(7) . ?
C15 C17 1.383(7) . ?
C233 C231 1.377(6) . ?
Si10 O104 1.653(3) . ?
Si10 C107 1.872(4) . ?
Si10 C117 1.876(4) . ?
Si10 C106 1.880(4) . ?
O104 C113 1.431(5) . ?
C106 C108 1.397(5) . ?
C106 C127 1.397(5) . ?
C107 C133 1.381(5) . ?
C107 C109 1.382(5) . ?
C126 C129 1.360(6) . ?
C126 C127 1.369(6) . ?
C133 C132 1.384(6) . ?
C130 C131 1.363(6) . ?
C130 C109 1.383(6) . ?
C108 C128 1.387(6) . ?
C128 C129 1.367(7) . ?
C131 C132 1.344(6) . ?
C324 C325 1.516(6) . ?
C20 C21 1.514(5) . ?
C20 C28 1.519(6) . ?
C20 C22 1.529(6) . ?
C110 C113 1.519(6) . ?
C110 C112 1.534(5) . ?
C110 C111 1.543(6) . ?
C325 C327 1.509(5) . ?
C325 C326 1.514(6) . ?
C327 O303 1.438(5) . ?
C327 C329 1.518(6) . ?
C22 O4 1.429(4) . ?
C22 C25 1.515(5) . ?
C112 O103 1.437(4) . ?
C112 C118 1.522(5) . ?
O201 C206 1.418(5) . ?
O201 C202 1.428(5) . ?
O200 C207 1.425(4) . ?
O200 C202 1.425(5) . ?
O100 C116 1.415(4) . ?
O100 C103 1.425(5) . ?
O4 C24 1.438(5) . ?
C234 O202 1.425(4) . ?
C234 C207 1.509(5) . ?
C234 C212 1.538(5) . ?
C23 O3 1.433(4) . ?
C23 C26 1.510(5) . ?
C23 C25 1.528(5) . ?
C114 O102 1.429(4) . ?
C114 C116 1.509(5) . ?
C114 C118 1.520(5) . ?
C24 O3 1.414(5) . ?
C24 C31 1.512(5) . ?
O102 C115 1.446(5) . ?
C333 O302 1.422(5) . ?
C333 C300 1.508(6) . ?
C333 C329 1.537(6) . ?
C209 O203 1.432(5) . ?
C209 O202 1.433(5) . ?
C209 C208 1.500(6) . ?
C209 C210 1.518(6) . ?
O302 C328 1.427(5) . ?
C115 O103 1.424(5) . ?
C115 C123 1.505(6) . ?
C115 C119 1.523(6) . ?
C207 C206 1.516(6) . ?
C328 O303 1.427(5) . ?
C328 C330 1.509(7) . ?
C328 C331 1.526(7) . ?
O2 C29 1.396(6) . ?
O2 C30 1.415(6) . ?
C229 C224 1.514(7) . ?
C229 C230 1.533(6) . ?
C229 C225 1.547(6) . ?
C211 O203 1.436(4) . ?
C211 C212 1.530(5) . ?
C300 O300 1.428(5) . ?
C300 C301 1.505(7) . ?
C212 C213 1.525(5) . ?
C116 C124 1.506(6) . ?
C25 C32 1.518(6) . ?
C117 C121 1.531(6) . ?
C117 C120 1.535(6) . ?
C117 C122 1.539(7) . ?
O301 C301 1.412(6) . ?
O301 C302 1.414(6) . ?
C329 C332 1.516(7) . ?
C118 C125 1.521(6) . ?
C26 O1 1.429(5) . ?
C26 C29 1.517(6) . ?
C201 C202 1.512(6) . ?
O300 C302 1.429(5) . ?
O1 C30 1.419(6) . ?
C103 O101 1.433(5) . ?
C103 C105 1.477(7) . ?
C103 C104 1.509(7) . ?
O101 C124 1.402(5) . ?
C202 C204 1.483(6) . ?
C302 C304 1.482(8) . ?
C302 C303 1.513(8) . ?
C203 C205 1.517(8) . ?
C203 C204 1.542(7) . ?
C303 C305 1.518(9) . ?
C304 C306 1.555(8) . ?
C305 C307 1.469(11) . ?
C306 C307 1.522(10) . ?

loop_
_cod_related_entry_id
_cod_related_entry_database
_cod_related_entry_code
1 ChemSpider 30658467
